data_7108525
loop_
_publ_author_name
'Yabing He'
'Shengchang Xiang'
'Zhangjing Zhang'
'Shunshun Xiong'
'Frank R. Fronczek'
'Rajamani Krishna'
'Michael O'Keeffe'
'Banglin Chen'

_publ_section_title
;
 A microporous lanthanide-tricarboxylate framework with the potential for
 purification of natural gas
;
_journal_name_full Chem.Commun.
_journal_page_first 10856
_journal_paper_doi 10.1039/c2cc35729a
_journal_volume 48
_journal_year 2012
_chemical_formula_moiety 'Yb(C39H21O6) (C4H9NO)3'
_chemical_formula_sum 'C51 H48 N3 O9 Yb'
_chemical_formula_weight 1019.96
_chemical_name_systematic
;
?
;
_space_group_IT_number 164
_symmetry_cell_setting trigonal
_symmetry_space_group_name_Hall '-P 3 2"'
_symmetry_space_group_name_H-M 'P -3 m 1'
_atom_sites_solution_hydrogens geom
_atom_sites_solution_primary direct
_atom_sites_solution_secondary difmap
_audit_creation_method SHELXL-97
_cell_angle_alpha 90.00
_cell_angle_beta 90.00
_cell_angle_gamma 120.00
_cell_formula_units_Z 2
_cell_length_a 17.0600(17)
_cell_length_b 17.0600(17)
_cell_length_c 9.2376(18)
_cell_measurement_temperature 100(2)
_cell_volume 2328.3(6)
_computing_structure_refinement 'SHELXL-97 (Sheldrick, 1997)'
_computing_structure_solution 'SHELXS-97 (Sheldrick, 1990)'
_diffrn_ambient_temperature 100(2)
_diffrn_measured_fraction_theta_full 0.946
_diffrn_measured_fraction_theta_max 0.946
_diffrn_measurement_device_type 'Bruker APEX CCD'
_diffrn_radiation_monochromator graphite
_diffrn_radiation_source 'fine-focus sealed tube'
_diffrn_radiation_type MoK\a
_diffrn_radiation_wavelength 0.71073
_diffrn_reflns_av_R_equivalents 0.0383
_diffrn_reflns_av_sigmaI/netI 0.0377
_diffrn_reflns_limit_h_max 20
_diffrn_reflns_limit_h_min -19
_diffrn_reflns_limit_k_max 19
_diffrn_reflns_limit_k_min -20
_diffrn_reflns_limit_l_max 12
_diffrn_reflns_limit_l_min -12
_diffrn_reflns_number 8212
_diffrn_reflns_theta_full 30.46
_diffrn_reflns_theta_max 30.46
_diffrn_reflns_theta_min 2.60
_exptl_absorpt_coefficient_mu 2.067
_exptl_absorpt_correction_T_max 0.8045
_exptl_absorpt_correction_T_min 0.5952
_exptl_absorpt_correction_type multi-scan
_exptl_absorpt_process_details SADABS
_exptl_crystal_colour colorless
_exptl_crystal_density_diffrn 1.455
_exptl_crystal_density_method 'not measured'
_exptl_crystal_description block
_exptl_crystal_F_000 1034
_exptl_crystal_size_max 0.28
_exptl_crystal_size_mid 0.19
_exptl_crystal_size_min 0.11
_platon_squeeze_details
;
The electron density removed by the SQUEEZE process was
estimated to correspond with three dimethyl acetamide
molecules per formula unit.
;
_refine_diff_density_max 2.067
_refine_diff_density_min -1.390
_refine_diff_density_rms 0.197
_refine_ls_extinction_method none
_refine_ls_goodness_of_fit_ref 1.072
_refine_ls_hydrogen_treatment constr
_refine_ls_matrix_type full
_refine_ls_number_parameters 119
_refine_ls_number_reflns 2457
_refine_ls_number_restraints 9
_refine_ls_restrained_S_all 1.071
_refine_ls_R_factor_all 0.0722
_refine_ls_R_factor_gt 0.0496
_refine_ls_shift/su_max 0.000
_refine_ls_shift/su_mean 0.000
_refine_ls_structure_factor_coef Fsqd
_refine_ls_weighting_details 'calc w=1/[\s^2^(Fo^2^)+(0.1105P)^2^+4.5640P] where P=(Fo^2^+2Fc^2^)/3'
_refine_ls_weighting_scheme calc
_refine_ls_wR_factor_gt 0.1587
_refine_ls_wR_factor_ref 0.1722
_reflns_number_gt 1634
_reflns_number_total 2457
_reflns_threshold_expression >2sigma(I)
_cod_data_source_file c2cc35729a.txt
_cod_data_source_block 156
_cod_depositor_comments
;
The following automatic conversions were performed:

'_refine_ls_hydrogen_treatment' value 'CONSTR' changed to 'constr'
according to the built-in table from CIF Core dictionary named
'cif_core.dic' version 2.4.1 from 2010-06-29.

Automatic conversion script
Id: cif_fix_values 1715 2011-07-08 13:25:40Z adriana 
;
_cod_original_sg_symbol_H-M P-3m1
_cod_database_code 7108525

loop_
_symmetry_equiv_pos_as_xyz
'x, y, z'
'-y, x-y, z'
'-x+y, -x, z'
'y, x, -z'
'-x, -x+y, -z'
'x-y, -y, -z'
'-x, -y, -z'
'y, -x+y, -z'
'x-y, x, -z'
'-y, -x, z'
'x, x-y, z'
'-x+y, y, z'

loop_
_atom_site_label
_atom_site_type_symbol
_atom_site_fract_x
_atom_site_fract_y
_atom_site_fract_z
_atom_site_U_iso_or_equiv
_atom_site_adp_type
_atom_site_occupancy
_atom_site_symmetry_multiplicity
_atom_site_calc_flag
_atom_site_refinement_flags
_atom_site_disorder_assembly
_atom_site_disorder_group
Yb1 Yb 0.0000 0.0000 0.5000 0.01175(19) Uani 1 12 d S . .
Yb2 Yb 0.0000 0.0000 0.0000 0.01238(19) Uani 1 12 d S . .
O1 O 0.06207(16) 0.1241(3) 0.3698(5) 0.0277(12) Uani 1 2 d S . .
O2 O 0.06173(15) 0.1235(3) 0.1320(5) 0.0230(10) Uani 1 2 d S . .
C11 C 0.0823(2) 0.1646(4) 0.2498(7) 0.0176(13) Uani 1 2 d S . .
C12 C 0.1323(2) 0.2645(4) 0.2496(7) 0.0204(13) Uani 1 2 d S . 1
C13 C 0.1844(5) 0.3203(5) 0.1319(8) 0.0124(17) Uani 0.50 1 d PD . 1
C14 C 0.2137(6) 0.2900(7) 0.0266(10) 0.027(2) Uani 0.50 1 d PD . 1
H14A H 0.1973 0.2282 0.0183 0.032 Uiso 0.50 1 calc PR . 1
C15 C 0.2670(14) 0.3514(8) -0.066(2) 0.172(16) Uani 0.50 1 d PDU A 1
H15A H 0.2847 0.3276 -0.1440 0.206 Uiso 0.50 1 calc PR A 1
C16 C 0.3020(7) 0.4415(6) -0.0726(10) 0.0207(19) Uani 0.50 1 d PD A 1
H16A H 0.3451 0.4790 -0.1430 0.025 Uiso 0.50 1 calc PR A 1
C17 C 0.2688(6) 0.4734(6) 0.0329(10) 0.0209(19) Uani 0.50 1 d P . 1
C18 C 0.2083(2) 0.4165(5) 0.1389(6) 0.0208(14) Uani 1 2 d S . 1
C19 C 0.1840(6) 0.4481(7) 0.2525(11) 0.026(2) Uani 0.50 1 d P . 1
H19A H 0.2014 0.5109 0.2469 0.031 Uiso 0.50 1 d PR . 1
C20 C 0.1267(10) 0.3924(8) 0.3671(12) 0.039(3) Uani 0.50 1 d P B 1
H20A H 0.1072 0.4172 0.4414 0.047 Uiso 0.50 1 calc PR B 1
C21 C 0.1005(7) 0.3014(6) 0.3667(10) 0.0223(19) Uani 0.50 1 d P . 1
H21A H 0.0596 0.2609 0.4384 0.027 Uiso 0.50 1 d PR . 1
C22 C 0.2867(3) 0.5734(5) 0.0284(8) 0.043(2) Uani 1 2 d S . .
C23 C 0.2397(5) 0.6198(3) 0.0272(8) 0.041(2) Uani 1 2 d S . .
H23A H 0.1754 0.5877 0.0256 0.049 Uiso 1 2 calc SR . .

loop_
_atom_site_aniso_label
_atom_site_aniso_U_11
_atom_site_aniso_U_22
_atom_site_aniso_U_33
_atom_site_aniso_U_23
_atom_site_aniso_U_13
_atom_site_aniso_U_12
Yb1 0.0122(2) 0.0122(2) 0.0107(3) 0.000 0.000 0.00612(12)
Yb2 0.0118(2) 0.0118(2) 0.0136(3) 0.000 0.000 0.00589(12)
O1 0.038(2) 0.015(2) 0.022(2) 0.004(2) 0.0022(10) 0.0075(12)
O2 0.031(2) 0.011(2) 0.020(2) -0.0051(18) -0.0026(9) 0.0057(11)
C11 0.021(2) 0.008(3) 0.020(3) -0.001(2) -0.0005(12) 0.0039(14)
C12 0.026(3) 0.009(3) 0.020(3) -0.002(2) -0.0012(12) 0.0046(14)
C13 0.015(4) 0.009(3) 0.008(3) -0.001(3) -0.001(3) 0.002(3)
C14 0.019(5) 0.018(5) 0.033(5) 0.007(4) -0.004(4) 0.002(4)
C15 0.23(3) 0.038(10) 0.22(3) -0.039(15) -0.20(3) 0.049(15)
C16 0.026(5) 0.015(4) 0.021(4) 0.003(4) 0.007(4) 0.010(4)
C17 0.023(5) 0.011(4) 0.024(4) 0.001(3) -0.003(4) 0.005(4)
C18 0.026(3) 0.022(3) 0.013(3) -0.006(3) -0.0032(13) 0.0110(17)
C19 0.017(5) 0.025(5) 0.036(5) -0.002(4) -0.001(4) 0.009(4)
C20 0.059(9) 0.027(6) 0.027(5) -0.004(5) 0.002(6) 0.019(6)
C21 0.027(5) 0.016(4) 0.021(4) -0.001(4) -0.002(4) 0.009(4)
C22 0.076(6) 0.013(4) 0.020(3) 0.000(3) -0.0001(14) 0.0064(18)
C23 0.011(3) 0.068(5) 0.024(4) -0.0010(14) -0.002(3) 0.0057(17)

loop_
_atom_type_symbol
_atom_type_description
_atom_type_scat_dispersion_real
_atom_type_scat_dispersion_imag
_atom_type_scat_source
C C 0.0033 0.0016 'International Tables Vol C Tables 4.2.6.8 and 6.1.1.4'
H H 0.0000 0.0000 'International Tables Vol C Tables 4.2.6.8 and 6.1.1.4'
O O 0.0106 0.0060 'International Tables Vol C Tables 4.2.6.8 and 6.1.1.4'
Yb Yb -0.3850 5.5486 'International Tables Vol C Tables 4.2.6.8 and 6.1.1.4'
N N 0.0061 0.0033 'International Tables Vol C Tables 4.2.6.8 and 6.1.1.4'

loop_
_geom_angle_atom_site_label_1
_geom_angle_atom_site_label_2
_geom_angle_atom_site_label_3
_geom_angle
_geom_angle_site_symmetry_1
_geom_angle_site_symmetry_3
O1 Yb1 O1 92.81(17) 2 3
O1 Yb1 O1 180.0(3) 2 8_556
O1 Yb1 O1 87.19(17) 3 8_556
O1 Yb1 O1 87.19(17) 2 9_556
O1 Yb1 O1 180.0 3 9_556
O1 Yb1 O1 92.81(17) 8_556 9_556
O1 Yb1 O1 92.81(17) 2 .
O1 Yb1 O1 92.81(17) 3 .
O1 Yb1 O1 87.19(17) 8_556 .
O1 Yb1 O1 87.19(17) 9_556 .
O1 Yb1 O1 87.19(17) 2 7_556
O1 Yb1 O1 87.19(17) 3 7_556
O1 Yb1 O1 92.81(17) 8_556 7_556
O1 Yb1 O1 92.81(17) 9_556 7_556
O1 Yb1 O1 180.0(2) . 7_556
O2 Yb2 O2 180.0(3) . 7
O2 Yb2 O2 87.90(16) . 9
O2 Yb2 O2 92.10(16) 7 9
O2 Yb2 O2 92.10(16) . 3
O2 Yb2 O2 87.90(16) 7 3
O2 Yb2 O2 180.0(3) 9 3
O2 Yb2 O2 87.90(16) . 8
O2 Yb2 O2 92.10(16) 7 8
O2 Yb2 O2 92.10(16) 9 8
O2 Yb2 O2 87.90(16) 3 8
O2 Yb2 O2 92.10(16) . 2
O2 Yb2 O2 87.90(16) 7 2
O2 Yb2 O2 87.90(16) 9 2
O2 Yb2 O2 92.10(16) 3 2
O2 Yb2 O2 180.0(3) 8 2
C11 O1 Yb1 151.6(4) . .
C11 O2 Yb2 153.0(4) . .
O2 C11 O1 122.5(6) . .
O2 C11 C12 119.1(6) . .
O1 C11 C12 118.4(6) . .
C13 C12 C13 33.7(6) 12 .
C13 C12 C11 125.4(6) 12 .
C13 C12 C11 125.4(6) . .
C13 C12 C21 120.7(6) 12 12
C13 C12 C21 100.2(5) . 12
C11 C12 C21 111.5(6) . 12
C13 C12 C21 100.2(5) 12 .
C13 C12 C21 120.7(6) . .
C11 C12 C21 111.5(6) . .
C21 C12 C21 70.6(8) 12 .
C13 C13 C14 125.3(5) 12 .
C13 C13 C12 73.1(3) 12 .
C14 C13 C12 122.4(8) . .
C13 C13 C18 73.8(3) 12 .
C14 C13 C18 121.4(7) . .
C12 C13 C18 116.2(6) . .
C13 C13 C14 34.1(3) 12 12
C14 C13 C14 91.2(8) . 12
C12 C13 C14 90.7(5) . 12
C18 C13 C14 90.9(5) . 12
C15 C14 C13 114.8(13) . .
C15 C14 C13 114.5(13) . 12
C13 C14 C13 20.7(4) . 12
C15 C14 H14A 122.6 . .
C13 C14 H14A 122.6 . .
C13 C14 H14A 118.9 12 .
C14 C15 C16 133(2) . .
C14 C15 H15A 113.4 . .
C16 C15 H15A 113.4 . .
C15 C16 C17 112.6(14) . .
C15 C16 H16A 123.7 . .
C17 C16 H16A 123.7 . .
C17 C17 C16 127.8(6) 12 .
C17 C17 C18 67.0(4) 12 .
C16 C17 C18 122.0(8) . .
C17 C17 C22 69.7(4) 12 .
C16 C17 C22 121.1(8) . .
C18 C17 C22 116.4(7) . .
C19 C18 C19 61.5(9) 12 .
C19 C18 C17 122.6(8) 12 12
C19 C18 C17 98.0(7) . 12
C19 C18 C17 98.0(7) 12 .
C19 C18 C17 122.6(8) . .
C17 C18 C17 46.0(8) 12 .
C19 C18 C13 120.7(7) 12 12
C19 C18 C13 103.1(6) . 12
C17 C18 C13 115.9(6) 12 12
C17 C18 C13 130.8(6) . 12
C19 C18 C13 103.1(6) 12 .
C19 C18 C13 120.7(7) . .
C17 C18 C13 130.8(6) 12 .
C17 C18 C13 115.9(6) . .
C13 C18 C13 32.4(6) 12 .
C18 C19 C19 59.3(4) . 12
C18 C19 C20 124.0(10) . .
C19 C19 C20 110.5(7) 12 .
C18 C19 H19A 115.0 . .
C19 C19 H19A 104.4 12 .
C20 C19 H19A 120.5 . .
C21 C20 C19 118.2(11) . .
C21 C20 H20A 120.9 . .
C19 C20 H20A 120.9 . .
C20 C21 C12 119.7(9) . .
C20 C21 C21 103.7(7) . 12
C12 C21 C21 54.7(4) . 12
C20 C21 H21A 121.1 . .
C12 C21 H21A 119.1 . .
C21 C21 H21A 111.5 12 .
C23 C22 C23 120.4(8) 2_665 .
C23 C22 C17 140.1(6) 2_665 12
C23 C22 C17 99.5(5) . 12
C23 C22 C17 99.5(5) 2_665 .
C23 C22 C17 140.1(6) . .
C17 C22 C17 40.6(7) 12 .
C22 C23 C22 119.6(8) 3_565 .
C22 C23 H23A 120.2 3_565 .
C22 C23 H23A 120.2 . .

loop_
_geom_bond_atom_site_label_1
_geom_bond_atom_site_label_2
_geom_bond_distance
_geom_bond_site_symmetry_2
Yb1 O1 2.193(5) 2
Yb1 O1 2.193(5) 3
Yb1 O1 2.193(5) 8_556
Yb1 O1 2.193(5) 9_556
Yb1 O1 2.193(5) .
Yb1 O1 2.193(5) 7_556
Yb2 O2 2.194(4) .
Yb2 O2 2.194(4) 7
Yb2 O2 2.194(4) 9
Yb2 O2 2.194(4) 3
Yb2 O2 2.194(4) 8
Yb2 O2 2.194(4) 2
O1 C11 1.260(7) .
O2 C11 1.247(7) .
C11 C12 1.476(9) .
C12 C13 1.425(9) 12
C12 C13 1.425(9) .
C12 C21 1.483(11) 12
C12 C21 1.483(11) .
C13 C13 0.827(15) 12
C13 C14 1.312(11) .
C13 C18 1.482(10) .
C13 C14 1.912(12) 12
C14 C15 1.303(16) .
C14 C13 1.912(12) 12
C14 H14A 0.9500 .
C15 C16 1.343(13) .
C15 H15A 0.9500 .
C16 C17 1.370(13) .
C16 H16A 0.9500 .
C17 C17 1.095(19) 12
C17 C18 1.401(11) .
C17 C22 1.576(12) .
C18 C19 1.336(11) 12
C18 C19 1.336(11) .
C18 C17 1.401(11) 12
C18 C13 1.482(10) 12
C19 C19 1.366(19) 12
C19 C20 1.432(15) .
C19 H19A 0.9600 .
C20 C21 1.384(15) .
C20 H20A 0.9500 .
C21 C21 1.71(2) 12
C21 H21A 0.9598 .
C22 C23 1.381(5) 2_665
C22 C23 1.381(5) .
C22 C17 1.576(12) 12
C23 C22 1.381(5) 3_565
C23 H23A 0.9500 .

loop_
_geom_torsion_atom_site_label_1
_geom_torsion_atom_site_label_2
_geom_torsion_atom_site_label_3
_geom_torsion_atom_site_label_4
_geom_torsion
_geom_torsion_site_symmetry_1
_geom_torsion_site_symmetry_4
O1 Yb1 O1 C11 -46.48(10) 2 .
O1 Yb1 O1 C11 46.48(9) 3 .
O1 Yb1 O1 C11 133.52(10) 8_556 .
O1 Yb1 O1 C11 -133.52(9) 9_556 .
O1 Yb1 O1 C11 109(85) 7_556 .
O2 Yb2 O2 C11 -73(85) 7 .
O2 Yb2 O2 C11 133.91(9) 9 .
O2 Yb2 O2 C11 -46.09(9) 3 .
O2 Yb2 O2 C11 -133.91(9) 8 .
O2 Yb2 O2 C11 46.09(9) 2 .
Yb2 O2 C11 O1 0.000(3) . .
Yb2 O2 C11 C12 180.000(3) . .
Yb1 O1 C11 O2 0.000(3) . .
Yb1 O1 C11 C12 180.000(3) . .
O2 C11 C12 C13 20.8(4) . 12
O1 C11 C12 C13 -159.2(4) . 12
O2 C11 C12 C13 -20.8(4) . .
O1 C11 C12 C13 159.2(4) . .
O2 C11 C12 C21 -141.6(5) . 12
O1 C11 C12 C21 38.4(5) . 12
O2 C11 C12 C21 141.6(5) . .
O1 C11 C12 C21 -38.4(5) . .
C11 C12 C13 C13 102.4(4) . 12
C21 C12 C13 C13 -131.9(5) 12 12
C21 C12 C13 C13 -58.5(5) . 12
C13 C12 C13 C14 -121.5(7) 12 .
C11 C12 C13 C14 -19.1(10) . .
C21 C12 C13 C14 106.6(9) 12 .
C21 C12 C13 C14 180.0(8) . .
C13 C12 C13 C18 61.7(6) 12 .
C11 C12 C13 C18 164.2(3) . .
C21 C12 C13 C18 -70.1(7) 12 .
C21 C12 C13 C18 3.2(9) . .
C13 C12 C13 C14 -29.6(4) 12 12
C11 C12 C13 C14 72.8(5) . 12
C21 C12 C13 C14 -161.5(6) 12 12
C21 C12 C13 C14 -88.1(6) . 12
C13 C13 C14 C15 94.2(12) 12 .
C12 C13 C14 C15 -174.2(11) . .
C18 C13 C14 C15 2.4(15) . .
C14 C13 C14 C15 94.2(12) 12 .
C12 C13 C14 C13 91.6(8) . 12
C18 C13 C14 C13 -91.8(7) . 12
C14 C13 C14 C13 0.000(3) 12 12
C13 C14 C15 C16 3(3) . .
C13 C14 C15 C16 26(2) 12 .
C14 C15 C16 C17 -6(3) . .
C15 C16 C17 C17 -81.4(12) . 12
C15 C16 C17 C18 2.9(15) . .
C15 C16 C17 C22 -168.8(11) . .
C17 C17 C18 C19 -128.4(6) 12 12
C16 C17 C18 C19 110.3(10) . 12
C22 C17 C18 C19 -77.6(8) . 12
C17 C17 C18 C19 -67.2(6) 12 .
C16 C17 C18 C19 171.5(8) . .
C22 C17 C18 C19 -16.4(10) . .
C16 C17 C18 C17 -121.3(8) . 12
C22 C17 C18 C17 50.8(7) . 12
C17 C17 C18 C13 88.1(6) 12 12
C16 C17 C18 C13 -33.2(12) . 12
C22 C17 C18 C13 138.9(6) . 12
C17 C17 C18 C13 122.8(5) 12 .
C16 C17 C18 C13 1.6(11) . .
C22 C17 C18 C13 173.6(6) . .
C13 C13 C18 C19 127.9(6) 12 12
C14 C13 C18 C19 -110.3(9) . 12
C12 C13 C18 C19 66.5(7) . 12
C14 C13 C18 C19 157.7(6) 12 12
C13 C13 C18 C19 63.5(5) 12 .
C14 C13 C18 C19 -174.7(8) . .
C12 C13 C18 C19 2.1(9) . .
C14 C13 C18 C19 93.3(7) 12 .
C13 C13 C18 C17 -73.3(6) 12 12
C14 C13 C18 C17 48.5(11) . 12
C12 C13 C18 C17 -134.7(7) . 12
C14 C13 C18 C17 -43.5(8) 12 12
C13 C13 C18 C17 -126.4(5) 12 .
C14 C13 C18 C17 -4.5(10) . .
C12 C13 C18 C17 172.3(6) . .
C14 C13 C18 C17 -96.5(6) 12 .
C14 C13 C18 C13 121.8(7) . 12
C12 C13 C18 C13 -61.4(6) . 12
C14 C13 C18 C13 29.9(4) 12 12
C17 C18 C19 C19 -122.9(6) 12 12
C17 C18 C19 C19 -80.9(6) . 12
C13 C18 C19 C19 118.1(6) 12 12
C13 C18 C19 C19 88.6(6) . 12
C19 C18 C19 C20 -95.2(10) 12 .
C17 C18 C19 C20 141.9(10) 12 .
C17 C18 C19 C20 -176.1(9) . .
C13 C18 C19 C20 22.9(11) 12 .
C13 C18 C19 C20 -6.6(13) . .
C18 C19 C20 C21 5.3(17) . .
C19 C19 C20 C21 -60.7(12) 12 .
C19 C20 C21 C12 0.3(16) . .
C19 C20 C21 C21 57.3(11) . 12
C13 C12 C21 C20 -33.1(11) 12 .
C13 C12 C21 C20 -4.4(12) . .
C11 C12 C21 C20 -167.8(9) . .
C21 C12 C21 C20 86.0(10) 12 .
C13 C12 C21 C21 -119.2(6) 12 12
C13 C12 C21 C21 -90.4(6) . 12
C11 C12 C21 C21 106.2(5) . 12
C17 C17 C22 C23 179.6(6) 12 2_665
C16 C17 C22 C23 -57.7(10) . 2_665
C18 C17 C22 C23 130.1(7) . 2_665
C17 C17 C22 C23 0.6(10) 12 .
C16 C17 C22 C23 123.2(12) . .
C18 C17 C22 C23 -49.0(14) . .
C16 C17 C22 C17 122.6(8) . 12
C18 C17 C22 C17 -49.5(7) . 12
C23 C22 C23 C22 -1.6(16) 2_665 3_565
C17 C22 C23 C22 177.8(6) 12 3_565
C17 C22 C23 C22 177.4(6) . 3_565

loop_
_platon_squeeze_void_nr
_platon_squeeze_void_average_x
_platon_squeeze_void_average_y
_platon_squeeze_void_average_z
_platon_squeeze_void_volume
_platon_squeeze_void_count_electrons
_platon_squeeze_void_content
1 0.029 0.514 -0.036 639 322 ' '
2 0.289 0.144 0.299 29 19 ' '
3 0.855 0.144 0.299 29 19 ' '
4 0.856 0.711 0.299 29 19 ' '
5 0.144 0.289 0.700 29 11 ' '
6 0.144 0.855 0.700 29 10 ' '
7 0.711 0.856 0.701 29 11 ' '
